data_7244677
loop_
_publ_author_name
'Tominaga, Masahide'
'Kondo, Sana'
'Hyodo, Tadashi'
'Kawahata, Masatoshi'
'Yamaguchi, Kentaro'

_publ_section_title
;
 Structure analysis of inclusion crystals of diimide-based macrocycles
 with halocarbons
;
_journal_name_full CrystEngComm
_journal_paper_doi 10.1039/D2CE00118G
_journal_year 2022
_chemical_formula_sum 'C45 H43 I N4 O8'
_chemical_formula_weight 894.73
_space_group_crystal_system monoclinic
_space_group_IT_number 14
_space_group_name_Hall '-P 2ybc'
_space_group_name_H-M_alt 'P 1 21/c 1'
_atom_sites_solution_hydrogens geom
_audit_creation_method SHELXL-2018/3
_audit_update_record
;
2022-01-11 deposited with the CCDC.	2022-03-21 downloaded from the CCDC.
;
_cell_angle_alpha 90
_cell_angle_beta 106.124(4)
_cell_angle_gamma 90
_cell_formula_units_Z 4
_cell_length_a 18.087(3)
_cell_length_b 16.027(3)
_cell_length_c 16.477(3)
_cell_measurement_reflns_used 9742
_cell_measurement_temperature 100(2)
_cell_measurement_theta_max 78.44
_cell_measurement_theta_min 3.61
_cell_volume 4588.5(14)
_computing_cell_refinement 'SAINT (Bruker AXS, 2015)'
_computing_data_collection 'APEX3 (Bruker AXS, 2015)'
_computing_data_reduction 'SAINT (Bruker AXS, 2015)'
_computing_molecular_graphics 'ORTEP-3 for Windows (Farrugia, 1997)'
_computing_publication_material 'SHELXLE (H\"ubschle et al., 2011)'
_computing_structure_refinement 'SHELXL-2018/3 (Sheldrick, 2018)'
_computing_structure_solution 'SHELXT 2018/2 (Sheldrick, 2018)'
_diffrn_ambient_temperature 100(2)
_diffrn_detector_area_resol_mean 10.24
_diffrn_measured_fraction_theta_full 0.998
_diffrn_measured_fraction_theta_max 0.969
_diffrn_measurement_device_type 'BrukerD8 goniometer'
_diffrn_measurement_method 'omega and phi scans'
_diffrn_radiation_type CuK\a
_diffrn_radiation_wavelength 1.54178
_diffrn_reflns_av_R_equivalents 0.0360
_diffrn_reflns_av_unetI/netI 0.0195
_diffrn_reflns_Laue_measured_fraction_full 0.998
_diffrn_reflns_Laue_measured_fraction_max 0.969
_diffrn_reflns_limit_h_max 22
_diffrn_reflns_limit_h_min -23
_diffrn_reflns_limit_k_max 19
_diffrn_reflns_limit_k_min -20
_diffrn_reflns_limit_l_max 20
_diffrn_reflns_limit_l_min -20
_diffrn_reflns_number 67015
_diffrn_reflns_point_group_measured_fraction_full 0.998
_diffrn_reflns_point_group_measured_fraction_max 0.969
_diffrn_reflns_theta_full 67.679
_diffrn_reflns_theta_max 80.219
_diffrn_reflns_theta_min 2.543
_diffrn_source 'rotating-anode X-ray tube'
_exptl_absorpt_coefficient_mu 5.919
_exptl_absorpt_correction_T_max 0.5600
_exptl_absorpt_correction_T_min 0.3516
_exptl_absorpt_correction_type empirical
_exptl_absorpt_process_details 'SADABS Sheldrick 1996'
_exptl_crystal_colour colourless
_exptl_crystal_density_diffrn 1.295
_exptl_crystal_description prismatic
_exptl_crystal_F_000 1832
_exptl_crystal_size_max 0.200
_exptl_crystal_size_mid 0.150
_exptl_crystal_size_min 0.100
_refine_diff_density_max 1.120
_refine_diff_density_min -1.946
_refine_diff_density_rms 0.253
_refine_ls_extinction_method none
_refine_ls_goodness_of_fit_ref 1.095
_refine_ls_hydrogen_treatment constr
_refine_ls_matrix_type full
_refine_ls_number_parameters 527
_refine_ls_number_reflns 9739
_refine_ls_number_restraints 0
_refine_ls_restrained_S_all 1.095
_refine_ls_R_factor_all 0.0489
_refine_ls_R_factor_gt 0.0448
_refine_ls_shift/su_max 0.002
_refine_ls_shift/su_mean 0.000
_refine_ls_structure_factor_coef Fsqd
_refine_ls_weighting_details 'w=1/[\s^2^(Fo^2^)+(0.1039P)^2^+7.0032P] where P=(Fo^2^+2Fc^2^)/3'
_refine_ls_weighting_scheme calc
_refine_ls_wR_factor_gt 0.1505
_refine_ls_wR_factor_ref 0.1586
_reflns_Friedel_coverage 0.000
_reflns_number_gt 9518
_reflns_number_total 9739
_reflns_threshold_expression 'I > 2\s(I)'
_cod_data_source_file d2ce00118g2.cif
_cod_data_source_block 1a_with_SQUEEZE
_cod_original_cell_volume 4588.6(13)
_cod_original_sg_symbol_H-M 'P 21/c'
_cod_database_code 7244677
_shelx_shelxl_version_number 2018/3
_shelx_space_group_comment
;
The symmetry employed for this shelxl refinement is uniquely defined
by the following loop, which should always be used as a source of
symmetry information in preference to the above space-group names.
They are only intended as comments.
;
_shelx_estimated_absorpt_t_min 0.384
_shelx_estimated_absorpt_t_max 0.589

loop_
_space_group_symop_operation_xyz
'x, y, z'
'-x, y+1/2, -z+1/2'
'-x, -y, -z'
'x, -y-1/2, z-1/2'

loop_
_atom_site_label
_atom_site_type_symbol
_atom_site_fract_x
_atom_site_fract_y
_atom_site_fract_z
_atom_site_U_iso_or_equiv
_atom_site_adp_type
_atom_site_occupancy
_atom_site_site_symmetry_order
_atom_site_calc_flag
_atom_site_refinement_flags_posn
_atom_site_refinement_flags_adp
_atom_site_refinement_flags_occupancy
_atom_site_disorder_assembly
_atom_site_disorder_group
C1 C 0.82323(15) 0.68260(19) 0.29627(18) 0.0208(5) Uani 1 1 d . . . . .
C2 C 0.77493(16) 0.60302(18) 0.26990(18) 0.0202(5) Uani 1 1 d . . . . .
H2A H 0.798916 0.556380 0.307410 0.024 Uiso 1 1 calc R U . . .
H2B H 0.722659 0.612015 0.276216 0.024 Uiso 1 1 calc R U . . .
C3 C 0.76914(17) 0.58007(19) 0.17794(19) 0.0226(6) Uani 1 1 d . . . . .
C4 C 0.73275(17) 0.65354(19) 0.12038(18) 0.0233(6) Uani 1 1 d . . . . .
H4A H 0.729028 0.639449 0.060878 0.028 Uiso 1 1 calc R U . . .
H4B H 0.680081 0.663779 0.124963 0.028 Uiso 1 1 calc R U . . .
C5 C 0.7817(2) 0.73270(19) 0.1460(2) 0.0269(7) Uani 1 1 d . . . . .
H5 H 0.757428 0.779917 0.108288 0.032 Uiso 1 1 calc R U . . .
C6 C 0.78603(18) 0.7545(2) 0.2378(2) 0.0229(6) Uani 1 1 d . . . . .
H6A H 0.816723 0.805948 0.254579 0.027 Uiso 1 1 calc R U . . .
H6B H 0.733581 0.764891 0.242976 0.027 Uiso 1 1 calc R U . . .
C7 C 0.90436(17) 0.6671(2) 0.2864(2) 0.0292(7) Uani 1 1 d . . . . .
H7A H 0.936091 0.717938 0.303026 0.035 Uiso 1 1 calc R U . . .
H7B H 0.929318 0.621116 0.324257 0.035 Uiso 1 1 calc R U . . .
C8 C 0.85115(19) 0.5658(2) 0.1694(2) 0.0319(7) Uani 1 1 d . . . . .
H8A H 0.875616 0.518729 0.206041 0.038 Uiso 1 1 calc R U . . .
H8B H 0.848272 0.551068 0.110267 0.038 Uiso 1 1 calc R U . . .
C9 C 0.8629(2) 0.7169(3) 0.1373(2) 0.0370(8) Uani 1 1 d . . . . .
H9A H 0.859983 0.703215 0.077957 0.044 Uiso 1 1 calc R U . . .
H9B H 0.894621 0.767826 0.153297 0.044 Uiso 1 1 calc R U . . .
C10 C 0.89986(18) 0.6446(3) 0.1949(2) 0.0343(8) Uani 1 1 d . . . . .
H10 H 0.952876 0.634403 0.189624 0.041 Uiso 1 1 calc R U . . .
C11 C 0.83092(16) 0.70369(19) 0.38929(19) 0.0231(6) Uani 1 1 d . . . . .
H11A H 0.863980 0.661142 0.425481 0.028 Uiso 1 1 calc R U . . .
H11B H 0.857096 0.758270 0.402659 0.028 Uiso 1 1 calc R U . . .
C12 C 0.72307(18) 0.49922(19) 0.1527(2) 0.0258(6) Uani 1 1 d . . . . .
H12A H 0.716955 0.488437 0.092017 0.031 Uiso 1 1 calc R U . . .
H12B H 0.752883 0.452344 0.185068 0.031 Uiso 1 1 calc R U . . .
C13 C 0.71126(17) 0.77817(19) 0.40290(19) 0.0202(5) Uani 1 1 d . . . . .
C14 C 0.64036(17) 0.75111(19) 0.42551(18) 0.0185(5) Uani 1 1 d . . . . .
C15 C 0.57523(16) 0.79734(16) 0.42502(17) 0.0184(5) Uani 1 1 d . . . . .
H15 H 0.569979 0.854756 0.410215 0.022 Uiso 1 1 calc R U . . .
C16 C 0.51813(18) 0.75224(18) 0.44813(18) 0.0181(5) Uani 1 1 d . . . . .
C17 C 0.44111(17) 0.78071(19) 0.45337(18) 0.0202(5) Uani 1 1 d . . . . .
C18 C 0.45485(17) 0.64164(18) 0.49175(18) 0.0206(5) Uani 1 1 d . . . . .
C19 C 0.52640(16) 0.66796(17) 0.47017(17) 0.0184(5) Uani 1 1 d . . . . .
C20 C 0.59207(16) 0.62197(17) 0.47145(17) 0.0203(5) Uani 1 1 d . . . . .
H20 H 0.597713 0.564714 0.486843 0.024 Uiso 1 1 calc R U . . .
C21 C 0.64861(16) 0.66706(18) 0.44826(17) 0.0185(5) Uani 1 1 d . . . . .
C22 C 0.72574(16) 0.63881(18) 0.44176(18) 0.0208(5) Uani 1 1 d . . . . .
C23 C 0.26336(17) 0.69125(19) 0.4133(2) 0.0231(6) Uani 1 1 d . . . . .
C24 C 0.27682(17) 0.60953(18) 0.37018(19) 0.0224(6) Uani 1 1 d . . . . .
H24A H 0.282952 0.562726 0.410721 0.027 Uiso 1 1 calc R U . . .
H24B H 0.324747 0.614135 0.352606 0.027 Uiso 1 1 calc R U . . .
C25 C 0.20840(17) 0.5916(2) 0.2921(2) 0.0253(6) Uani 1 1 d . . . . .
C26 C 0.19856(18) 0.6653(2) 0.2306(2) 0.0284(6) Uani 1 1 d . . . . .
H26A H 0.154799 0.654310 0.180300 0.034 Uiso 1 1 calc R U . . .
H26B H 0.245597 0.671580 0.211580 0.034 Uiso 1 1 calc R U . . .
C27 C 0.1837(2) 0.7465(2) 0.2734(2) 0.0307(7) Uani 1 1 d . . . . .
H27 H 0.177338 0.793764 0.232503 0.037 Uiso 1 1 calc R U . . .
C28 C 0.25207(19) 0.76379(18) 0.3497(2) 0.0261(7) Uani 1 1 d . . . . .
H28A H 0.243126 0.816211 0.377334 0.031 Uiso 1 1 calc R U . . .
H28B H 0.299194 0.770843 0.331004 0.031 Uiso 1 1 calc R U . . .
C29 C 0.18900(19) 0.6813(2) 0.4414(2) 0.0316(7) Uani 1 1 d . . . . .
H29A H 0.195272 0.634657 0.482189 0.038 Uiso 1 1 calc R U . . .
H29B H 0.179541 0.732924 0.470001 0.038 Uiso 1 1 calc R U . . .
C30 C 0.13461(19) 0.5834(2) 0.3218(3) 0.0337(7) Uani 1 1 d . . . . .
H30A H 0.089914 0.572151 0.272570 0.040 Uiso 1 1 calc R U . . .
H30B H 0.140149 0.536021 0.361556 0.040 Uiso 1 1 calc R U . . .
C31 C 0.1103(2) 0.7371(2) 0.3022(3) 0.0387(9) Uani 1 1 d . . . . .
H31A H 0.065769 0.726071 0.252690 0.046 Uiso 1 1 calc R U . . .
H31B H 0.100272 0.789394 0.329289 0.046 Uiso 1 1 calc R U . . .
C32 C 0.12077(19) 0.6641(2) 0.3655(3) 0.0363(8) Uani 1 1 d . . . . .
H32 H 0.073170 0.657964 0.384577 0.044 Uiso 1 1 calc R U . . .
C33 C 0.32949(18) 0.7095(2) 0.4924(2) 0.0247(6) Uani 1 1 d . . . . .
H33A H 0.320301 0.764275 0.515640 0.030 Uiso 1 1 calc R U . . .
H33B H 0.329523 0.666597 0.535603 0.030 Uiso 1 1 calc R U . . .
C34 C 0.21962(18) 0.5093(2) 0.2493(2) 0.0293(6) Uani 1 1 d . . . . .
H34A H 0.215144 0.462361 0.286656 0.035 Uiso 1 1 calc R U . . .
H34B H 0.177877 0.503462 0.196088 0.035 Uiso 1 1 calc R U . . .
C35 C 0.30875(19) 0.52973(19) 0.1554(2) 0.0257(6) Uani 1 1 d . . . . .
C36 C 0.39228(17) 0.51313(17) 0.16660(18) 0.0220(6) Uani 1 1 d . . . . .
C37 C 0.43794(17) 0.53378(17) 0.11405(18) 0.0214(5) Uani 1 1 d . . . . .
H37 H 0.417805 0.560375 0.060960 0.026 Uiso 1 1 calc R U . . .
C38 C 0.51501(18) 0.51261(17) 0.14500(18) 0.0218(6) Uani 1 1 d . . . . .
C39 C 0.58012(17) 0.52806(17) 0.10783(18) 0.0218(6) Uani 1 1 d . . . . .
C40 C 0.62948(18) 0.46202(19) 0.23591(19) 0.0247(6) Uani 1 1 d . . . . .
C41 C 0.54504(18) 0.47378(17) 0.22305(19) 0.0223(6) Uani 1 1 d . . . . .
C42 C 0.49945(18) 0.45391(18) 0.27596(19) 0.0239(6) Uani 1 1 d . . . . .
H42 H 0.519704 0.428341 0.329562 0.029 Uiso 1 1 calc R U . . .
C43 C 0.42226(18) 0.47428(18) 0.24443(19) 0.0233(6) Uani 1 1 d . . . . .
C44 C 0.35753(19) 0.46389(19) 0.2837(2) 0.0256(6) Uani 1 1 d . . . . .
N1 N 0.75758(14) 0.70735(16) 0.41028(15) 0.0205(5) Uani 1 1 d . . . . .
N2 N 0.40559(14) 0.71071(16) 0.47653(16) 0.0212(5) Uani 1 1 d . . . . .
N3 N 0.29386(15) 0.50360(16) 0.23027(17) 0.0255(5) Uani 1 1 d . . . . .
N4 N 0.64667(15) 0.50069(16) 0.16719(16) 0.0223(5) Uani 1 1 d . . . . .
O1 O 0.72709(13) 0.84702(13) 0.38226(14) 0.0260(4) Uani 1 1 d . . . . .
O2 O 0.41262(12) 0.84964(13) 0.44042(14) 0.0240(4) Uani 1 1 d . . . . .
O3 O 0.44011(13) 0.57508(14) 0.51771(14) 0.0264(4) Uani 1 1 d . . . . .
O4 O 0.75671(13) 0.57210(14) 0.46007(15) 0.0276(5) Uani 1 1 d . . . . .
O5 O 0.26263(14) 0.56093(16) 0.09548(15) 0.0327(5) Uani 1 1 d . . . . .
O6 O 0.57826(13) 0.55881(14) 0.04053(13) 0.0249(4) Uani 1 1 d . . . . .
O7 O 0.67482(14) 0.42558(15) 0.29224(15) 0.0328(5) Uani 1 1 d . . . . .
O8 O 0.35763(15) 0.42813(15) 0.34836(15) 0.0321(5) Uani 1 1 d . . . . .
C45 C 0.4316(2) 0.72925(19) 0.2237(2) 0.0279(7) Uani 1 1 d . . . . .
H45A H 0.420352 0.783929 0.244126 0.042 Uiso 1 1 calc R U . . .
H45B H 0.434473 0.687275 0.267736 0.042 Uiso 1 1 calc R U . . .
H45C H 0.390623 0.714157 0.173060 0.042 Uiso 1 1 calc R U . . .
I1 I 0.53966(2) 0.73447(2) 0.19348(2) 0.03255(10) Uani 1 1 d . . . . .

loop_
_atom_site_aniso_label
_atom_site_aniso_U_11
_atom_site_aniso_U_22
_atom_site_aniso_U_33
_atom_site_aniso_U_23
_atom_site_aniso_U_13
_atom_site_aniso_U_12
C1 0.0163(12) 0.0231(13) 0.0224(13) 0.0002(11) 0.0045(10) 0.0000(10)
C2 0.0196(12) 0.0198(13) 0.0212(13) 0.0005(10) 0.0054(10) 0.0006(10)
C3 0.0233(13) 0.0232(14) 0.0232(14) -0.0007(11) 0.0094(11) 0.0014(11)
C4 0.0258(13) 0.0249(14) 0.0189(13) 0.0008(11) 0.0056(11) -0.0021(11)
C5 0.0286(16) 0.0292(17) 0.0236(15) 0.0040(11) 0.0080(12) -0.0058(11)
C6 0.0215(13) 0.0211(13) 0.0247(15) 0.0010(11) 0.0042(11) -0.0036(11)
C7 0.0157(13) 0.0390(17) 0.0330(16) -0.0031(13) 0.0068(11) -0.0003(12)
C8 0.0267(15) 0.0389(18) 0.0339(17) -0.0055(14) 0.0149(13) 0.0048(13)
C9 0.0318(17) 0.048(2) 0.0361(19) -0.0016(16) 0.0172(15) -0.0141(16)
C10 0.0204(14) 0.049(2) 0.0364(18) -0.0054(15) 0.0136(13) -0.0021(14)
C11 0.0181(12) 0.0263(15) 0.0233(14) -0.0021(11) 0.0032(10) -0.0006(11)
C12 0.0293(14) 0.0220(14) 0.0276(15) -0.0039(12) 0.0103(12) 0.0011(12)
C13 0.0238(13) 0.0183(12) 0.0192(13) -0.0018(10) 0.0071(11) -0.0016(11)
C14 0.0243(14) 0.0153(11) 0.0161(13) 0.0000(10) 0.0059(11) -0.0021(11)
C15 0.0252(13) 0.0121(12) 0.0181(12) 0.0001(9) 0.0062(10) -0.0012(10)
C16 0.0243(14) 0.0145(11) 0.0157(13) -0.0005(10) 0.0060(10) 0.0003(10)
C17 0.0267(14) 0.0163(12) 0.0178(13) -0.0020(10) 0.0068(11) 0.0000(11)
C18 0.0262(13) 0.0177(13) 0.0183(12) 0.0013(10) 0.0069(10) -0.0002(11)
C19 0.0235(13) 0.0153(12) 0.0162(12) 0.0026(9) 0.0051(10) -0.0007(10)
C20 0.0267(13) 0.0144(12) 0.0191(13) 0.0034(10) 0.0052(10) 0.0015(10)
C21 0.0234(13) 0.0162(12) 0.0158(12) 0.0017(10) 0.0050(10) 0.0015(10)
C22 0.0227(13) 0.0211(13) 0.0174(12) 0.0010(10) 0.0040(10) 0.0007(11)
C23 0.0222(13) 0.0207(13) 0.0294(15) 0.0009(11) 0.0122(11) -0.0001(11)
C24 0.0239(13) 0.0191(13) 0.0262(14) 0.0007(11) 0.0103(11) -0.0015(10)
C25 0.0222(13) 0.0232(14) 0.0313(15) 0.0004(12) 0.0091(12) -0.0030(11)
C26 0.0268(14) 0.0268(15) 0.0298(16) 0.0028(13) 0.0047(12) -0.0005(12)
C27 0.0265(16) 0.0249(14) 0.0388(19) 0.0032(14) 0.0061(14) 0.0032(12)
C28 0.0245(15) 0.0209(16) 0.0334(17) 0.0021(11) 0.0086(13) 0.0016(11)
C29 0.0284(15) 0.0343(17) 0.0383(18) -0.0020(14) 0.0194(14) -0.0010(13)
C30 0.0237(14) 0.0346(17) 0.0452(19) -0.0030(15) 0.0134(14) -0.0058(13)
C31 0.0240(16) 0.039(2) 0.051(2) -0.0025(16) 0.0077(16) 0.0065(13)
C32 0.0217(14) 0.0390(19) 0.053(2) -0.0037(16) 0.0174(14) -0.0015(13)
C33 0.0268(14) 0.0237(14) 0.0277(15) -0.0004(12) 0.0144(12) -0.0004(12)
C34 0.0285(15) 0.0263(15) 0.0341(17) -0.0030(13) 0.0101(13) -0.0058(12)
C35 0.0343(16) 0.0188(13) 0.0241(14) -0.0036(11) 0.0082(12) -0.0020(12)
C36 0.0320(15) 0.0132(12) 0.0192(13) -0.0007(10) 0.0047(11) -0.0012(11)
C37 0.0316(14) 0.0135(12) 0.0180(13) -0.0025(10) 0.0051(11) -0.0034(10)
C38 0.0326(15) 0.0128(12) 0.0186(13) -0.0028(10) 0.0048(11) -0.0052(11)
C39 0.0303(14) 0.0140(12) 0.0192(13) -0.0047(10) 0.0037(11) -0.0050(10)
C40 0.0330(15) 0.0176(13) 0.0227(14) -0.0007(11) 0.0063(12) -0.0036(11)
C41 0.0318(15) 0.0138(12) 0.0203(14) -0.0001(10) 0.0057(11) -0.0025(11)
C42 0.0353(15) 0.0161(13) 0.0205(13) 0.0026(10) 0.0078(11) -0.0011(11)
C43 0.0347(15) 0.0156(13) 0.0202(14) -0.0001(10) 0.0083(12) -0.0011(11)
C44 0.0342(15) 0.0177(13) 0.0253(15) -0.0001(11) 0.0090(12) -0.0011(12)
N1 0.0214(11) 0.0201(12) 0.0196(11) 0.0006(9) 0.0052(9) -0.0005(9)
N2 0.0235(12) 0.0174(11) 0.0248(12) 0.0012(10) 0.0100(10) -0.0003(10)
N3 0.0308(13) 0.0203(12) 0.0259(13) 0.0005(10) 0.0090(10) -0.0005(10)
N4 0.0285(12) 0.0173(11) 0.0206(12) -0.0019(9) 0.0061(10) -0.0035(9)
O1 0.0320(11) 0.0173(10) 0.0324(11) 0.0002(8) 0.0149(9) -0.0031(8)
O2 0.0264(10) 0.0159(10) 0.0295(11) -0.0001(8) 0.0074(8) 0.0026(8)
O3 0.0301(11) 0.0198(10) 0.0312(11) 0.0074(8) 0.0116(9) -0.0012(8)
O4 0.0305(11) 0.0232(11) 0.0297(11) 0.0080(9) 0.0092(9) 0.0078(9)
O5 0.0338(12) 0.0338(12) 0.0277(11) 0.0025(10) 0.0038(9) 0.0042(10)
O6 0.0348(11) 0.0229(10) 0.0169(9) -0.0023(8) 0.0068(8) -0.0081(9)
O7 0.0355(12) 0.0296(12) 0.0306(12) 0.0093(10) 0.0049(10) 0.0022(10)
O8 0.0423(13) 0.0287(12) 0.0290(12) 0.0070(9) 0.0162(10) 0.0016(10)
C45 0.0307(16) 0.0235(15) 0.0300(17) -0.0111(11) 0.0091(13) -0.0053(11)
I1 0.04163(16) 0.02557(15) 0.02983(15) -0.00490(7) 0.00889(10) -0.00138(7)

loop_
_atom_type_symbol
_atom_type_description
_atom_type_scat_dispersion_real
_atom_type_scat_dispersion_imag
_atom_type_scat_source
C C 0.0181 0.0091 'International Tables Vol C Tables 4.2.6.8 and 6.1.1.4'
H H 0.0000 0.0000 'International Tables Vol C Tables 4.2.6.8 and 6.1.1.4'
N N 0.0311 0.0180 'International Tables Vol C Tables 4.2.6.8 and 6.1.1.4'
O O 0.0492 0.0322 'International Tables Vol C Tables 4.2.6.8 and 6.1.1.4'
I I -0.3257 6.8362 'International Tables Vol C Tables 4.2.6.8 and 6.1.1.4'

loop_
_geom_angle_atom_site_label_1
_geom_angle_atom_site_label_2
_geom_angle_atom_site_label_3
_geom_angle
_geom_angle_site_symmetry_1
_geom_angle_site_symmetry_3
_geom_angle_publ_flag
C6 C1 C11 111.3(2) . . ?
C6 C1 C2 109.3(2) . . ?
C11 C1 C2 110.5(2) . . ?
C6 C1 C7 108.6(3) . . ?
C11 C1 C7 108.4(2) . . ?
C2 C1 C7 108.6(2) . . ?
C3 C2 C1 110.8(2) . . ?
C3 C2 H2A 109.5 . . ?
C1 C2 H2A 109.5 . . ?
C3 C2 H2B 109.5 . . ?
C1 C2 H2B 109.5 . . ?
H2A C2 H2B 108.1 . . ?
C2 C3 C12 110.7(2) . . ?
C2 C3 C4 109.0(2) . . ?
C12 C3 C4 111.8(2) . . ?
C2 C3 C8 108.7(2) . . ?
C12 C3 C8 108.2(3) . . ?
C4 C3 C8 108.3(3) . . ?
C5 C4 C3 110.3(2) . . ?
C5 C4 H4A 109.6 . . ?
C3 C4 H4A 109.6 . . ?
C5 C4 H4B 109.6 . . ?
C3 C4 H4B 109.6 . . ?
H4A C4 H4B 108.1 . . ?
C6 C5 C9 110.0(3) . . ?
C6 C5 C4 109.0(2) . . ?
C9 C5 C4 109.4(3) . . ?
C6 C5 H5 109.5 . . ?
C9 C5 H5 109.5 . . ?
C4 C5 H5 109.5 . . ?
C1 C6 C5 110.0(3) . . ?
C1 C6 H6A 109.7 . . ?
C5 C6 H6A 109.7 . . ?
C1 C6 H6B 109.7 . . ?
C5 C6 H6B 109.7 . . ?
H6A C6 H6B 108.2 . . ?
C10 C7 C1 110.5(2) . . ?
C10 C7 H7A 109.6 . . ?
C1 C7 H7A 109.6 . . ?
C10 C7 H7B 109.6 . . ?
C1 C7 H7B 109.6 . . ?
H7A C7 H7B 108.1 . . ?
C10 C8 C3 110.3(3) . . ?
C10 C8 H8A 109.6 . . ?
C3 C8 H8A 109.6 . . ?
C10 C8 H8B 109.6 . . ?
C3 C8 H8B 109.6 . . ?
H8A C8 H8B 108.1 . . ?
C10 C9 C5 109.4(3) . . ?
C10 C9 H9A 109.8 . . ?
C5 C9 H9A 109.8 . . ?
C10 C9 H9B 109.8 . . ?
C5 C9 H9B 109.8 . . ?
H9A C9 H9B 108.2 . . ?
C9 C10 C8 109.7(3) . . ?
C9 C10 C7 109.0(3) . . ?
C8 C10 C7 109.5(3) . . ?
C9 C10 H10 109.5 . . ?
C8 C10 H10 109.5 . . ?
C7 C10 H10 109.5 . . ?
N1 C11 C1 114.1(2) . . ?
N1 C11 H11A 108.7 . . ?
C1 C11 H11A 108.7 . . ?
N1 C11 H11B 108.7 . . ?
C1 C11 H11B 108.7 . . ?
H11A C11 H11B 107.6 . . ?
N4 C12 C3 114.1(2) . . ?
N4 C12 H12A 108.7 . . ?
C3 C12 H12A 108.7 . . ?
N4 C12 H12B 108.7 . . ?
C3 C12 H12B 108.7 . . ?
H12A C12 H12B 107.6 . . ?
O1 C13 N1 125.6(3) . . ?
O1 C13 C14 128.3(3) . . ?
N1 C13 C14 106.1(2) . . ?
C15 C14 C21 122.9(3) . . ?
C15 C14 C13 128.9(3) . . ?
C21 C14 C13 108.2(3) . . ?
C14 C15 C16 114.3(3) . . ?
C14 C15 H15 122.8 . . ?
C16 C15 H15 122.8 . . ?
C19 C16 C15 122.5(3) . . ?
C19 C16 C17 108.4(3) . . ?
C15 C16 C17 129.1(3) . . ?
O2 C17 N2 125.1(3) . . ?
O2 C17 C16 128.8(3) . . ?
N2 C17 C16 106.1(2) . . ?
O3 C18 N2 124.8(3) . . ?
O3 C18 C19 128.7(3) . . ?
N2 C18 C19 106.5(2) . . ?
C20 C19 C16 123.0(3) . . ?
C20 C19 C18 129.6(3) . . ?
C16 C19 C18 107.3(2) . . ?
C21 C20 C19 114.2(3) . . ?
C21 C20 H20 122.9 . . ?
C19 C20 H20 122.9 . . ?
C20 C21 C14 123.0(3) . . ?
C20 C21 C22 129.3(3) . . ?
C14 C21 C22 107.7(2) . . ?
O4 C22 N1 125.2(3) . . ?
O4 C22 C21 128.8(3) . . ?
N1 C22 C21 106.0(2) . . ?
C33 C23 C28 111.0(3) . . ?
C33 C23 C24 111.6(2) . . ?
C28 C23 C24 109.6(3) . . ?
C33 C23 C29 107.7(3) . . ?
C28 C23 C29 108.6(3) . . ?
C24 C23 C29 108.2(2) . . ?
C23 C24 C25 110.5(2) . . ?
C23 C24 H24A 109.6 . . ?
C25 C24 H24A 109.6 . . ?
C23 C24 H24B 109.6 . . ?
C25 C24 H24B 109.6 . . ?
H24A C24 H24B 108.1 . . ?
C26 C25 C34 111.3(3) . . ?
C26 C25 C24 109.0(2) . . ?
C34 C25 C24 111.4(3) . . ?
C26 C25 C30 108.8(3) . . ?
C34 C25 C30 107.9(3) . . ?
C24 C25 C30 108.3(3) . . ?
C25 C26 C27 110.5(3) . . ?
C25 C26 H26A 109.5 . . ?
C27 C26 H26A 109.5 . . ?
C25 C26 H26B 109.5 . . ?
C27 C26 H26B 109.5 . . ?
H26A C26 H26B 108.1 . . ?
C28 C27 C31 109.7(3) . . ?
C28 C27 C26 109.1(3) . . ?
C31 C27 C26 109.6(3) . . ?
C28 C27 H27 109.5 . . ?
C31 C27 H27 109.5 . . ?
C26 C27 H27 109.5 . . ?
C27 C28 C23 110.3(3) . . ?
C27 C28 H28A 109.6 . . ?
C23 C28 H28A 109.6 . . ?
C27 C28 H28B 109.6 . . ?
C23 C28 H28B 109.6 . . ?
H28A C28 H28B 108.1 . . ?
C32 C29 C23 110.3(3) . . ?
C32 C29 H29A 109.6 . . ?
C23 C29 H29A 109.6 . . ?
C32 C29 H29B 109.6 . . ?
C23 C29 H29B 109.6 . . ?
H29A C29 H29B 108.1 . . ?
C32 C30 C25 110.1(3) . . ?
C32 C30 H30A 109.6 . . ?
C25 C30 H30A 109.6 . . ?
C32 C30 H30B 109.6 . . ?
C25 C30 H30B 109.6 . . ?
H30A C30 H30B 108.1 . . ?
C27 C31 C32 109.1(3) . . ?
C27 C31 H31A 109.9 . . ?
C32 C31 H31A 109.9 . . ?
C27 C31 H31B 109.9 . . ?
C32 C31 H31B 109.9 . . ?
H31A C31 H31B 108.3 . . ?
C29 C32 C30 109.8(3) . . ?
C29 C32 C31 109.7(3) . . ?
C30 C32 C31 109.1(3) . . ?
C29 C32 H32 109.4 . . ?
C30 C32 H32 109.4 . . ?
C31 C32 H32 109.4 . . ?
N2 C33 C23 113.6(2) . . ?
N2 C33 H33A 108.9 . . ?
C23 C33 H33A 108.9 . . ?
N2 C33 H33B 108.9 . . ?
C23 C33 H33B 108.9 . . ?
H33A C33 H33B 107.7 . . ?
N3 C34 C25 113.5(3) . . ?
N3 C34 H34A 108.9 . . ?
C25 C34 H34A 108.9 . . ?
N3 C34 H34B 108.9 . . ?
C25 C34 H34B 108.9 . . ?
H34A C34 H34B 107.7 . . ?
O5 C35 N3 125.9(3) . . ?
O5 C35 C36 128.2(3) . . ?
N3 C35 C36 105.9(3) . . ?
C37 C36 C43 122.2(3) . . ?
C37 C36 C35 129.4(3) . . ?
C43 C36 C35 108.4(3) . . ?
C38 C37 C36 115.0(3) . . ?
C38 C37 H37 122.5 . . ?
C36 C37 H37 122.5 . . ?
C37 C38 C41 122.8(3) . . ?
C37 C38 C39 129.5(3) . . ?
C41 C38 C39 107.6(3) . . ?
O6 C39 N4 124.9(3) . . ?
O6 C39 C38 128.5(3) . . ?
N4 C39 C38 106.6(2) . . ?
O7 C40 N4 125.5(3) . . ?
O7 C40 C41 128.3(3) . . ?
N4 C40 C41 106.1(3) . . ?
C42 C41 C38 122.1(3) . . ?
C42 C41 C40 129.9(3) . . ?
C38 C41 C40 107.9(3) . . ?
C43 C42 C41 114.9(3) . . ?
C43 C42 H42 122.5 . . ?
C41 C42 H42 122.5 . . ?
C42 C43 C36 123.0(3) . . ?
C42 C43 C44 129.7(3) . . ?
C36 C43 C44 107.2(3) . . ?
O8 C44 N3 124.8(3) . . ?
O8 C44 C43 128.6(3) . . ?
N3 C44 C43 106.6(3) . . ?
C13 N1 C22 111.7(2) . . ?
C13 N1 C11 125.0(2) . . ?
C22 N1 C11 123.2(2) . . ?
C17 N2 C18 111.5(2) . . ?
C17 N2 C33 125.6(3) . . ?
C18 N2 C33 122.6(2) . . ?
C44 N3 C35 111.5(3) . . ?
C44 N3 C34 122.7(3) . . ?
C35 N3 C34 125.7(3) . . ?
C39 N4 C40 111.4(3) . . ?
C39 N4 C12 124.0(3) . . ?
C40 N4 C12 123.8(3) . . ?
I1 C45 H45A 109.5 . . ?
I1 C45 H45B 109.5 . . ?
H45A C45 H45B 109.5 . . ?
I1 C45 H45C 109.5 . . ?
H45A C45 H45C 109.5 . . ?
H45B C45 H45C 109.5 . . ?

loop_
_geom_bond_atom_site_label_1
_geom_bond_atom_site_label_2
_geom_bond_distance
_geom_bond_site_symmetry_2
_geom_bond_publ_flag
C1 C6 1.532(4) . ?
C1 C11 1.538(4) . ?
C1 C2 1.539(4) . ?
C1 C7 1.540(4) . ?
C2 C3 1.534(4) . ?
C2 H2A 0.9900 . ?
C2 H2B 0.9900 . ?
C3 C12 1.534(4) . ?
C3 C4 1.540(4) . ?
C3 C8 1.545(4) . ?
C4 C5 1.538(4) . ?
C4 H4A 0.9900 . ?
C4 H4B 0.9900 . ?
C5 C6 1.533(5) . ?
C5 C9 1.535(5) . ?
C5 H5 1.0000 . ?
C6 H6A 0.9900 . ?
C6 H6B 0.9900 . ?
C7 C10 1.531(5) . ?
C7 H7A 0.9900 . ?
C7 H7B 0.9900 . ?
C8 C10 1.531(5) . ?
C8 H8A 0.9900 . ?
C8 H8B 0.9900 . ?
C9 C10 1.529(6) . ?
C9 H9A 0.9900 . ?
C9 H9B 0.9900 . ?
C10 H10 1.0000 . ?
C11 N1 1.462(4) . ?
C11 H11A 0.9900 . ?
C11 H11B 0.9900 . ?
C12 N4 1.466(4) . ?
C12 H12A 0.9900 . ?
C12 H12B 0.9900 . ?
C13 O1 1.212(4) . ?
C13 N1 1.396(4) . ?
C13 C14 1.496(4) . ?
C14 C15 1.390(4) . ?
C14 C21 1.395(4) . ?
C15 C16 1.397(4) . ?
C15 H15 0.9500 . ?
C16 C19 1.396(4) . ?
C16 C17 1.491(4) . ?
C17 O2 1.213(4) . ?
C17 N2 1.397(4) . ?
C18 O3 1.206(4) . ?
C18 N2 1.399(4) . ?
C18 C19 1.495(4) . ?
C19 C20 1.393(4) . ?
C20 C21 1.390(4) . ?
C20 H20 0.9500 . ?
C21 C22 1.499(4) . ?
C22 O4 1.206(4) . ?
C22 N1 1.405(4) . ?
C23 C33 1.532(4) . ?
C23 C28 1.541(4) . ?
C23 C24 1.542(4) . ?
C23 C29 1.547(4) . ?
C24 C25 1.544(4) . ?
C24 H24A 0.9900 . ?
C24 H24B 0.9900 . ?
C25 C26 1.535(4) . ?
C25 C34 1.535(4) . ?
C25 C30 1.549(4) . ?
C26 C27 1.538(5) . ?
C26 H26A 0.9900 . ?
C26 H26B 0.9900 . ?
C27 C28 1.524(5) . ?
C27 C31 1.536(5) . ?
C27 H27 1.0000 . ?
C28 H28A 0.9900 . ?
C28 H28B 0.9900 . ?
C29 C32 1.519(5) . ?
C29 H29A 0.9900 . ?
C29 H29B 0.9900 . ?
C30 C32 1.533(5) . ?
C30 H30A 0.9900 . ?
C30 H30B 0.9900 . ?
C31 C32 1.545(6) . ?
C31 H31A 0.9900 . ?
C31 H31B 0.9900 . ?
C32 H32 1.0000 . ?
C33 N2 1.471(4) . ?
C33 H33A 0.9900 . ?
C33 H33B 0.9900 . ?
C34 N3 1.464(4) . ?
C34 H34A 0.9900 . ?
C34 H34B 0.9900 . ?
C35 O5 1.210(4) . ?
C35 N3 1.398(4) . ?
C35 C36 1.494(4) . ?
C36 C37 1.392(4) . ?
C36 C43 1.393(4) . ?
C37 C38 1.387(4) . ?
C37 H37 0.9500 . ?
C38 C41 1.396(4) . ?
C38 C39 1.491(4) . ?
C39 O6 1.205(4) . ?
C39 N4 1.394(4) . ?
C40 O7 1.205(4) . ?
C40 N4 1.400(4) . ?
C40 C41 1.494(4) . ?
C41 C42 1.393(4) . ?
C42 C43 1.387(4) . ?
C42 H42 0.9500 . ?
C43 C44 1.496(4) . ?
C44 O8 1.210(4) . ?
C44 N3 1.394(4) . ?
C45 I1 2.149(3) . ?
C45 H45A 0.9800 . ?
C45 H45B 0.9800 . ?
C45 H45C 0.9800 . ?

loop_
_geom_torsion_atom_site_label_1
_geom_torsion_atom_site_label_2
_geom_torsion_atom_site_label_3
_geom_torsion_atom_site_label_4
_geom_torsion
_geom_torsion_site_symmetry_1
_geom_torsion_site_symmetry_2
_geom_torsion_site_symmetry_3
_geom_torsion_site_symmetry_4
_geom_torsion_publ_flag
C6 C1 C2 C3 58.9(3) . . . . ?
C11 C1 C2 C3 -178.2(2) . . . . ?
C7 C1 C2 C3 -59.4(3) . . . . ?
C1 C2 C3 C12 178.2(2) . . . . ?
C1 C2 C3 C4 -58.4(3) . . . . ?
C1 C2 C3 C8 59.5(3) . . . . ?
C2 C3 C4 C5 58.9(3) . . . . ?
C12 C3 C4 C5 -178.4(2) . . . . ?
C8 C3 C4 C5 -59.2(3) . . . . ?
C3 C4 C5 C6 -60.1(3) . . . . ?
C3 C4 C5 C9 60.2(3) . . . . ?
C11 C1 C6 C5 178.1(2) . . . . ?
C2 C1 C6 C5 -59.6(3) . . . . ?
C7 C1 C6 C5 58.8(3) . . . . ?
C9 C5 C6 C1 -59.6(3) . . . . ?
C4 C5 C6 C1 60.3(3) . . . . ?
C6 C1 C7 C10 -59.7(4) . . . . ?
C11 C1 C7 C10 179.2(3) . . . . ?
C2 C1 C7 C10 59.0(3) . . . . ?
C2 C3 C8 C10 -59.1(4) . . . . ?
C12 C3 C8 C10 -179.4(3) . . . . ?
C4 C3 C8 C10 59.2(3) . . . . ?
C6 C5 C9 C10 59.8(4) . . . . ?
C4 C5 C9 C10 -59.9(4) . . . . ?
C5 C9 C10 C8 60.1(4) . . . . ?
C5 C9 C10 C7 -59.8(4) . . . . ?
C3 C8 C10 C9 -60.3(4) . . . . ?
C3 C8 C10 C7 59.4(4) . . . . ?
C1 C7 C10 C9 60.5(4) . . . . ?
C1 C7 C10 C8 -59.5(4) . . . . ?
C6 C1 C11 N1 69.4(3) . . . . ?
C2 C1 C11 N1 -52.2(3) . . . . ?
C7 C1 C11 N1 -171.1(3) . . . . ?
C2 C3 C12 N4 54.2(3) . . . . ?
C4 C3 C12 N4 -67.5(3) . . . . ?
C8 C3 C12 N4 173.3(3) . . . . ?
O1 C13 C14 C15 2.8(5) . . . . ?
N1 C13 C14 C15 -177.4(3) . . . . ?
O1 C13 C14 C21 -177.7(3) . . . . ?
N1 C13 C14 C21 2.2(3) . . . . ?
C21 C14 C15 C16 -0.8(4) . . . . ?
C13 C14 C15 C16 178.7(3) . . . . ?
C14 C15 C16 C19 0.3(4) . . . . ?
C14 C15 C16 C17 -179.0(3) . . . . ?
C19 C16 C17 O2 178.8(3) . . . . ?
C15 C16 C17 O2 -1.8(5) . . . . ?
C19 C16 C17 N2 -1.5(3) . . . . ?
C15 C16 C17 N2 177.9(3) . . . . ?
C15 C16 C19 C20 0.4(4) . . . . ?
C17 C16 C19 C20 179.8(3) . . . . ?
C15 C16 C19 C18 179.4(3) . . . . ?
C17 C16 C19 C18 -1.2(3) . . . . ?
O3 C18 C19 C20 2.7(5) . . . . ?
N2 C18 C19 C20 -177.6(3) . . . . ?
O3 C18 C19 C16 -176.2(3) . . . . ?
N2 C18 C19 C16 3.4(3) . . . . ?
C16 C19 C20 C21 -0.4(4) . . . . ?
C18 C19 C20 C21 -179.2(3) . . . . ?
C19 C20 C21 C14 -0.1(4) . . . . ?
C19 C20 C21 C22 -179.6(3) . . . . ?
C15 C14 C21 C20 0.8(5) . . . . ?
C13 C14 C21 C20 -178.8(3) . . . . ?
C15 C14 C21 C22 -179.7(3) . . . . ?
C13 C14 C21 C22 0.7(3) . . . . ?
C20 C21 C22 O4 -4.8(5) . . . . ?
C14 C21 C22 O4 175.7(3) . . . . ?
C20 C21 C22 N1 176.1(3) . . . . ?
C14 C21 C22 N1 -3.4(3) . . . . ?
C33 C23 C24 C25 178.6(2) . . . . ?
C28 C23 C24 C25 -58.0(3) . . . . ?
C29 C23 C24 C25 60.3(3) . . . . ?
C23 C24 C25 C26 58.1(3) . . . . ?
C23 C24 C25 C34 -178.6(2) . . . . ?
C23 C24 C25 C30 -60.1(3) . . . . ?
C34 C25 C26 C27 177.4(3) . . . . ?
C24 C25 C26 C27 -59.3(3) . . . . ?
C30 C25 C26 C27 58.7(3) . . . . ?
C25 C26 C27 C28 60.3(4) . . . . ?
C25 C26 C27 C31 -59.8(4) . . . . ?
C31 C27 C28 C23 60.3(4) . . . . ?
C26 C27 C28 C23 -59.7(4) . . . . ?
C33 C23 C28 C27 -177.3(3) . . . . ?
C24 C23 C28 C27 58.9(3) . . . . ?
C29 C23 C28 C27 -59.1(3) . . . . ?
C33 C23 C29 C32 179.3(3) . . . . ?
C28 C23 C29 C32 59.0(4) . . . . ?
C24 C23 C29 C32 -59.9(4) . . . . ?
C26 C25 C30 C32 -59.3(4) . . . . ?
C34 C25 C30 C32 179.8(3) . . . . ?
C24 C25 C30 C32 59.0(4) . . . . ?
C28 C27 C31 C32 -59.7(4) . . . . ?
C26 C27 C31 C32 60.0(4) . . . . ?
C23 C29 C32 C30 60.1(4) . . . . ?
C23 C29 C32 C31 -59.8(4) . . . . ?
C25 C30 C32 C29 -59.7(4) . . . . ?
C25 C30 C32 C31 60.6(4) . . . . ?
C27 C31 C32 C29 59.7(4) . . . . ?
C27 C31 C32 C30 -60.7(4) . . . . ?
C28 C23 C33 N2 -68.0(3) . . . . ?
C24 C23 C33 N2 54.6(3) . . . . ?
C29 C23 C33 N2 173.2(3) . . . . ?
C26 C25 C34 N3 70.0(3) . . . . ?
C24 C25 C34 N3 -52.0(4) . . . . ?
C30 C25 C34 N3 -170.8(3) . . . . ?
O5 C35 C36 C37 4.4(5) . . . . ?
N3 C35 C36 C37 -174.1(3) . . . . ?
O5 C35 C36 C43 -178.3(3) . . . . ?
N3 C35 C36 C43 3.2(3) . . . . ?
C43 C36 C37 C38 0.1(4) . . . . ?
C35 C36 C37 C38 177.1(3) . . . . ?
C36 C37 C38 C41 -0.2(4) . . . . ?
C36 C37 C38 C39 -177.4(3) . . . . ?
C37 C38 C39 O6 -4.1(5) . . . . ?
C41 C38 C39 O6 178.4(3) . . . . ?
C37 C38 C39 N4 175.1(3) . . . . ?
C41 C38 C39 N4 -2.4(3) . . . . ?
C37 C38 C41 C42 -0.4(5) . . . . ?
C39 C38 C41 C42 177.3(3) . . . . ?
C37 C38 C41 C40 -179.0(3) . . . . ?
C39 C38 C41 C40 -1.3(3) . . . . ?
O7 C40 C41 C42 7.5(5) . . . . ?
N4 C40 C41 C42 -173.9(3) . . . . ?
O7 C40 C41 C38 -174.1(3) . . . . ?
N4 C40 C41 C38 4.5(3) . . . . ?
C38 C41 C42 C43 1.1(4) . . . . ?
C40 C41 C42 C43 179.4(3) . . . . ?
C41 C42 C43 C36 -1.2(4) . . . . ?
C41 C42 C43 C44 -178.7(3) . . . . ?
C37 C36 C43 C42 0.6(4) . . . . ?
C35 C36 C43 C42 -176.9(3) . . . . ?
C37 C36 C43 C44 178.6(3) . . . . ?
C35 C36 C43 C44 1.1(3) . . . . ?
C42 C43 C44 O8 -7.7(6) . . . . ?
C36 C43 C44 O8 174.5(3) . . . . ?
C42 C43 C44 N3 172.8(3) . . . . ?
C36 C43 C44 N3 -5.0(3) . . . . ?
O1 C13 N1 C22 175.3(3) . . . . ?
C14 C13 N1 C22 -4.6(3) . . . . ?
O1 C13 N1 C11 -3.9(5) . . . . ?
C14 C13 N1 C11 176.2(2) . . . . ?
O4 C22 N1 C13 -174.1(3) . . . . ?
C21 C22 N1 C13 5.0(3) . . . . ?
O4 C22 N1 C11 5.1(5) . . . . ?
C21 C22 N1 C11 -175.7(2) . . . . ?
C1 C11 N1 C13 -87.8(3) . . . . ?
C1 C11 N1 C22 93.0(3) . . . . ?
O2 C17 N2 C18 -176.5(3) . . . . ?
C16 C17 N2 C18 3.8(3) . . . . ?
O2 C17 N2 C33 -2.6(5) . . . . ?
C16 C17 N2 C33 177.6(3) . . . . ?
O3 C18 N2 C17 175.1(3) . . . . ?
C19 C18 N2 C17 -4.5(3) . . . . ?
O3 C18 N2 C33 1.1(5) . . . . ?
C19 C18 N2 C33 -178.6(2) . . . . ?
C23 C33 N2 C17 89.8(3) . . . . ?
C23 C33 N2 C18 -97.0(3) . . . . ?
O8 C44 N3 C35 -172.3(3) . . . . ?
C43 C44 N3 C35 7.2(3) . . . . ?
O8 C44 N3 C34 2.8(5) . . . . ?
C43 C44 N3 C34 -177.7(3) . . . . ?
O5 C35 N3 C44 174.9(3) . . . . ?
C36 C35 N3 C44 -6.5(3) . . . . ?
O5 C35 N3 C34 0.1(5) . . . . ?
C36 C35 N3 C34 178.6(3) . . . . ?
C25 C34 N3 C44 95.8(4) . . . . ?
C25 C34 N3 C35 -89.9(4) . . . . ?
O6 C39 N4 C40 -175.3(3) . . . . ?
C38 C39 N4 C40 5.4(3) . . . . ?
O6 C39 N4 C12 -5.4(4) . . . . ?
C38 C39 N4 C12 175.4(2) . . . . ?
O7 C40 N4 C39 172.4(3) . . . . ?
C41 C40 N4 C39 -6.2(3) . . . . ?
O7 C40 N4 C12 2.5(5) . . . . ?
C41 C40 N4 C12 -176.2(3) . . . . ?
C3 C12 N4 C39 89.6(3) . . . . ?
C3 C12 N4 C40 -101.7(3) . . . . ?
